data_1526326
loop_
_publ_author_name
'Rastsvetaeva, R.K.'
'Khomyakov, A.P.'

_publ_section_title
;
 Crystal structure of a new Mn, Na-ordered analog of eudialyte with R3
 symmetry
;
_journal_name_full Kristallografiya
_journal_page_first 649
_journal_page_last 652
_journal_volume 45
_journal_year 2000
_chemical_formula_sum
'Al0.1 Ca1.77 Ce0.63 Cl0.3 Fe1.5 H5.75 K0.18 Mn2.1 Na15.99 Nb0.132 O77.6 Si25.9 Sr0.6 Ti0.168 Zr3.63'
_chemical_name_systematic
;
Zr3 (Mn2.1 Ca1.77 Ce0.63 Na1.35 Sr0.15) (Fe1.5 Zr0.63 Na0.57 Nb0.132 Ti0.168 
Si1.9 Al0.1) (Na14.07 Sr0.45 K0.18) (Si3 O9)2 (Si9 O27)2 (O1.37 (O H)2.71) 
Cl0.3 (H2 O)1.52
;
_space_group_IT_number 146
_symmetry_space_group_name_Hall 'R 3'
_symmetry_space_group_name_H-M 'R 3 :H'
_cell_angle_alpha 90
_cell_angle_beta 90
_cell_angle_gamma 120
_cell_formula_units_Z 3
_cell_length_a 14.205
_cell_length_b 14.205
_cell_length_c 30.265
_cell_volume 5288.759
_citation_journal_id_ASTM KRISAJ
_cod_data_source_file Rastsvetaeva_KRISAJ_2000_179.cif
_cod_data_source_block H5.75Al0.1Ca1.77Ce0.63Cl0.3Fe1.5K0.18Mn2.1Na15.99Nb0.132O77.6Si25.9Sr0.6Ti0.168Zr3.63
_cod_original_formula_sum
;
H5.75 Al0.1 Ca1.77 Ce0.63 Cl0.3 Fe1.5 K0.18 Mn2.1 Na15.99 Nb0.132 O77.6 Si25.9 
Sr0.6 Ti0.168 Zr3.63
;
_cod_database_code 1526326

loop_
_symmetry_equiv_pos_as_xyz
x,y,z
-y,x-y,z
-x+y,-x,z
x+2/3,y+1/3,z+1/3
-y+2/3,x-y+1/3,z+1/3
-x+y+2/3,-x+1/3,z+1/3
x+1/3,y+2/3,z+2/3
-y+1/3,x-y+2/3,z+2/3
-x+y+1/3,-x+2/3,z+2/3

loop_
_atom_site_label
_atom_site_type_symbol
_atom_site_fract_x
_atom_site_fract_y
_atom_site_fract_z
_atom_site_occupancy
_atom_site_U_iso_or_equiv
Si7 Si+4 0.5264 0.2499 0.2528 1 0.0
Si3 Si+4 0.1403 0.0571 0.0811 1 0.0
O15 O-2 0.0579 0.4379 0.2261 1 0.0
O13 O-2 0.6167 0.2104 0.2569 1 0.0
O7 O-2 0.4758 0.222 0.2042 1 0.0
Si10 Si+4 0.3333 0.6667 0.0882 0.36 0.0
Na8 Na+1 0.092 0.177 0.1668 0.22 0.0
O8 O-2 0.225 0.0918 0.0417 1 0.0
Na9 Na+1 0.105 0.206 0.1552 0.32 0.0
Si1 Si+4 -0.0108 0.609 0.0965 1 0.0
Si5 Si+4 0.2754 0.3223 0.2373 1 0.0
O6 O-2 0.263 0.2269 0.206 1 0.0
O14 O-2 0.0729 0.1233 0.0772 1 0.0
O12 O-2 0.4423 0.1996 0.2922 1 0.0
Ti1 Ti+4 0.46 0.528 0.0035 0.056 0.0
Na11 Na+1 0.4411 0.2165 0.051 0.52 0.0
Si11 Si+4 0.3333 0.6667 0.2458 0.25 0.0
Na2 Na+1 0.1842 0.3526 0.3315 0.19 0.0
O9 O-2 0.1914 0.0797 0.1293 1 0.0
Si6 Si+4 0.2085 0.417 0.075 1 0.0
O20 O-2 0.0454 0.3002 0.2895 1 0.0
Cl1 Cl-1 0.6667 0.3333 0.0437 0.2 0.0
O36 O-2 0.6667 0.3333 0.0437 0.1 0.0
O35 O-2 0.6667 0.3333 0.141 0.2 0.0
O4 O-2 0.6367 0.0407 0.0452 1 0.0
Sr2 Sr+2 0.2346 0.1127 0.282 0.1 0.0
O26 O-2 0 0 0.3304 0.52 0.0
O1 O-2 0.1709 0.3593 0.0288 1 0.0
Ca1 Ca+2 -0.0001 0.2726 -0.0002 0.24 0.0
Sr1 Sr+2 0.2435 0.24351 -0.0003 0.05 0.0
Na5 Na+1 0.245 0.515 0.1819 0.25 0.0
Na15 Na+1 0.605 0.431 0.166 0.19 0.0
Nb1 Nb+5 0.46 0.528 0.0035 0.044 0.0
O29 O-2 0.609 0.387 -0.0064 0.4 0.0
Na7 Na+1 0.1201 0.23 0.1521 0.4 0.0
Na1 Na+1 0.2435 0.2435 -0.0003 0.45 0.0
Ca2 Ca+2 0.2435 0.2435 -0.0003 0.35 0.0
O33 O-2 0 0 0.268 0.25 0.0
K1 K+1 0.1201 0.23 0.1521 0.06 0.0
O16 O-2 0.3948 0.431 0.2282 1 0.0
Na13 Na+1 0.5607 0.1081 0.1806 0.67 0.0
O32 O-2 0 0 0.2348 0.47 0.0
O23 O-2 0.2861 0.5465 0.0714 1 0.0
Na3 Na+1 0.189 0.621 0.1601 0.2 0.0
Si2 Si+4 -0.005 0.3968 0.0963 1 0.0
Na12 Na+1 0.4722 0.2334 0.042 0.43 0.0
O10 O-2 0.107 0.3937 0.1076 1 0.0
Sr3 Sr+2 0.4722 0.2334 0.042 0.05 0.0
O5 O-2 0.2557 0.0224 0.2071 1 0.0
Na6 Na+1 0.227 0.573 0.1647 0.2 0.0
Ce2 Ce+3 0.2435 0.2435 -0.0003 0.15 0.0
O19 O-2 0.4115 0.1011 0.1267 1 0.0
O25 O-2 0.374 0.59 0.2669 0.59 0.0
Cl2 Cl-1 0.6667 0.3333 0.08 0.1 0.0
O2 O-2 0.184 0.3537 0.221 1 0.0
O28 O-2 0.3333 0.6667 0.1889 0.39 0.0
O21 O-2 0.2625 0.2926 0.2885 1 0.0
O27 O-2 0.3333 0.6667 0.139 0.37 0.0
O11 O-2 0.2726 0.3708 0.1058 1 0.0
Na14 Na+1 0.5729 0.4128 0.1689 0.14 0.0
Si4 Si+4 0.0634 0.3285 0.2374 1 0.0
O17 O-2 0.0255 0.5045 0.3053 1 0.0
Zr1 Zr+4 0.3334 0.1582 0.1666 1 0.0
Fe1 Fe+2 0.0162 0.5163 0.0013 0.5 0.0
Na10 Na+1 0.1988 0.0966 0.2883 0.9 0.0
Zr2 Zr+4 0.1842 0.3526 0.3315 0.21 0.0
Si12 Si+4 0.3333 0.6667 0.2897 0.65 0.0
O30 O-2 0.6667 0.3333 0.007 0.7 0.0
O31 O-2 0.408 0.603 0.0029 0.3 0.0
Ce1 Ce+3 -0.0001 0.2726 -0.0002 0.06 0.0
Na4 Na+1 0.186 0.577 0.1499 0.25 0.0
O3 O-2 0.6259 0.5837 0.0446 1 0.0
O24 O-2 0.2095 0.61 0.2534 0.41 0.0
O34 O-2 0.6667 0.3333 0.1033 0.5 0.0
Si8 Si+4 0.4581 0.5419 0.2586 1 0.0
O18 O-2 0.4048 0.2978 0.128 1 0.0
O22 O-2 0.021 0.5175 0.1125 1 0.0
Si9 Si+4 0.3333 0.6667 0.0435 0.64 0.0
Mn1 Mn+2 -0.0001 0.2726 -0.0002 0.7 0.0
Al1 Al+3 0.3333 0.6667 0.2897 0.1 0.0
